data_4021497
loop_
_publ_author_name
'R. Brandon Miles'
'Chad E. Davis'
'Robert M. Coates'

_publ_contact_author_address
;Department of Chemistry
University of Illinois 
600 South Mathews Avenue 
Urbana, Illinois  61801 
USA 
;
_publ_contact_author_email coates@scs.uiuc.edu
_publ_contact_author_fax '1  217 244 8024'
_publ_contact_author_name ' Robert M. Coates'
_publ_section_title
;
 Syn- and Anti-Selective Prins Cyclizations of \d,\e-Unsaturated
 Ketones to 1,3-Halohydrins with Lewis Acids
;
_journal_name_full 'Journal of Organic Chemistry'
_journal_page_first 1493
_journal_page_last 1501
_journal_paper_doi 10.1021/jo052142n
_journal_volume 71
_journal_year 2006
_chemical_absolute_configuration ad
_chemical_compound_source synthesis
_chemical_formula_moiety 'C14 H25 Cl O'
_chemical_formula_sum 'C14 H25 Cl O'
_chemical_formula_weight 244.79
_chemical_melting_point 317
_chemical_name_common (1S,2R,3R,6S,9R)-3-Chloro-2,5,5,9-tetramethylbicyclo[4.4.0]decan-1-ol
_chemical_name_systematic (1S,2R,3R,6S,9R)-3-Chloro-2,5,5,9-tetramethylbicyclo[4.4.0]decan-1-ol
_space_group_IT_number 169
_space_group_name_Hall 'P 61'
_space_group_name_H-M_alt 'P 61'
_symmetry_cell_setting trigonal
_symmetry_Int_Tables_number 169
_symmetry_space_group_name_Hall 'P 61'
_symmetry_space_group_name_H-M 'P 61'
_atom_sites_solution_hydrogens geom
_atom_sites_solution_primary direct
_atom_sites_solution_secondary difmap
_audit_creation_method SHELXL-97
_audit_update_record
; 
2003-08-21   text and data added, srw 
;
_cell_angle_alpha 90.00
_cell_angle_beta 90.00
_cell_angle_gamma 120.00
_cell_formula_units_Z 18
_cell_length_a 12.447(6)
_cell_length_b 12.447(6)
_cell_length_c 49.29(5)
_cell_measurement_reflns_used 937
_cell_measurement_temperature 193(2)
_cell_measurement_theta_max 19.8
_cell_measurement_theta_min 1.9
_cell_volume 6613(8)
_computing_cell_refinement 'SAINT V6.22 (Bruker, 2001)'
_computing_data_collection 'SMART V5.625 (Bruker, 2001)'
_computing_data_reduction 'SAINT V6.22 (Bruker, 2001)'
_computing_molecular_graphics 'SHELXTL V6.10 (Bruker, 2001)'
_computing_publication_material 'CIFTAB (Sheldrick, 2001)'
_computing_structure_refinement 'SHELXTL V6.10 (Bruker, 2001)'
_computing_structure_solution 'SHELXTL V6.10 (Bruker, 2001)'
_diffrn_ambient_temperature 193(2)
_diffrn_measured_fraction_theta_full 0.989
_diffrn_measured_fraction_theta_max 0.989
_diffrn_measurement_device 'Siemens Platform/CCD'
_diffrn_measurement_method 'profile data from \w scans'
_diffrn_radiation_monochromator graphite
_diffrn_radiation_type MoK\a
_diffrn_radiation_wavelength 0.71073
_diffrn_radiation_wavelength_id p92xa
_diffrn_reflns_av_R_equivalents 0.1079
_diffrn_reflns_av_sigmaI/netI 0.1045
_diffrn_reflns_limit_h_max 14
_diffrn_reflns_limit_h_min -14
_diffrn_reflns_limit_k_max 14
_diffrn_reflns_limit_k_min -14
_diffrn_reflns_limit_l_max 59
_diffrn_reflns_limit_l_min -59
_diffrn_reflns_number 41373
_diffrn_reflns_theta_full 25.38
_diffrn_reflns_theta_max 25.38
_diffrn_reflns_theta_min 5.00
_diffrn_source 'normal-focus sealed tube'
_diffrn_standards_decay_% 1.1
_diffrn_standards_interval_time 549
_diffrn_standards_number 417
_exptl_absorpt_coefficient_mu 0.241
_exptl_absorpt_correction_T_max 0.9714
_exptl_absorpt_correction_T_min 0.9009
_exptl_absorpt_correction_type integration
_exptl_absorpt_process_details '(Bruker, 2001)'
_exptl_crystal_colour colorless
_exptl_crystal_density_diffrn 1.106
_exptl_crystal_description columnar
_exptl_crystal_F_000 2412
_exptl_crystal_id p92xa
_exptl_crystal_preparation
; 
The data crystal was mounted using oil (Parantone-N, Exxon) to a 
0.3 mm cryo-loop (Hampton Research) with the (0 0 -1) scattering planes 
roughly normal to the spindle axis. 
;
_exptl_crystal_recrystallization_method 'recrystallized from pentane at 0 C'
_exptl_crystal_size_max 0.60
_exptl_crystal_size_mid 0.16
_exptl_crystal_size_min 0.14
_refine_diff_density_max 0.294
_refine_diff_density_min -0.306
_refine_diff_density_rms 0.033
_refine_ls_abs_structure_details 'Flack H D (1983), Acta Cryst. A39, 876-881'
_refine_ls_abs_structure_Flack -0.01(5)
_refine_ls_extinction_method none
_refine_ls_goodness_of_fit_ref 0.914
_refine_ls_hydrogen_treatment noref
_refine_ls_matrix_type full
_refine_ls_number_parameters 433
_refine_ls_number_reflns 7987
_refine_ls_number_restraints 1
_refine_ls_restrained_S_all 0.914
_refine_ls_R_factor_all 0.1037
_refine_ls_R_factor_gt 0.0514
_refine_ls_shift/su_max 0.000
_refine_ls_shift/su_mean 0.000
_refine_ls_structure_factor_coef Fsqd
_refine_ls_weighting_details 'calc w=1/[\s^2^(Fo^2^)+(0.0473P)^2^+0.0000P] where P=(Fo^2^+2Fc^2^)/3'
_refine_ls_weighting_scheme calc
_refine_ls_wR_factor_gt 0.0903
_refine_ls_wR_factor_ref 0.1017
_reflns_number_gt 4830
_reflns_number_total 7987
_reflns_threshold_expression >2sigma(I)
_cod_data_source_file jo052142nsi20051013_043143.cif
_cod_original_sg_symbol_Hall 'P 61 '
_cod_database_code 4021497

loop_
_symmetry_equiv_pos_as_xyz
'x, y, z'
'-y, x-y, z+1/3'
'-x+y, -x, z+2/3'
'-x, -y, z+1/2'
'y, -x+y, z+5/6'
'x-y, x, z+1/6'

loop_
_atom_site_label
_atom_site_type_symbol
_atom_site_fract_x
_atom_site_fract_y
_atom_site_fract_z
_atom_site_U_iso_or_equiv
_atom_site_adp_type
_atom_site_occupancy
_atom_site_symmetry_multiplicity
_atom_site_calc_flag
_atom_site_refinement_flags
C1 C 0.3727(3) 0.6136(3) 0.18111(6) 0.0333(8) Uani 1 1 d .
H1 H 0.3376 0.6631 0.1730 0.040 Uiso 1 1 calc R
C2 C 0.4146(3) 0.5641(3) 0.15758(6) 0.0349(8) Uani 1 1 d .
H2 H 0.3406 0.5120 0.1460 0.042 Uiso 1 1 calc R
C3 C 0.4657(3) 0.4831(3) 0.16737(7) 0.0386(8) Uani 1 1 d .
H3A H 0.5360 0.5315 0.1798 0.046 Uiso 1 1 calc R
H3B H 0.4976 0.4579 0.1516 0.046 Uiso 1 1 calc R
C4 C 0.3658(3) 0.3653(3) 0.18221(6) 0.0374(8) Uani 1 1 d .
C5 C 0.3015(3) 0.4041(3) 0.20441(6) 0.0337(8) Uani 1 1 d .
H5 H 0.3656 0.4461 0.2188 0.040 Uiso 1 1 calc R
C6 C 0.1922(3) 0.2948(3) 0.21864(7) 0.0397(8) Uani 1 1 d .
H6A H 0.2184 0.2359 0.2250 0.048 Uiso 1 1 calc R
H6B H 0.1239 0.2506 0.2055 0.048 Uiso 1 1 calc R
C7 C 0.1444(3) 0.3359(3) 0.24288(7) 0.0465(9) Uani 1 1 d .
H7A H 0.2096 0.3718 0.2570 0.056 Uiso 1 1 calc R
H7B H 0.0713 0.2627 0.2508 0.056 Uiso 1 1 calc R
C8 C 0.1081(3) 0.4323(3) 0.23456(7) 0.0419(8) Uani 1 1 d .
H8 H 0.0376 0.3922 0.2214 0.050 Uiso 1 1 calc R
C9 C 0.2172(3) 0.5401(3) 0.22013(6) 0.0358(8) Uani 1 1 d .
H9A H 0.1916 0.5999 0.2141 0.043 Uiso 1 1 calc R
H9B H 0.2861 0.5833 0.2332 0.043 Uiso 1 1 calc R
C10 C 0.2645(3) 0.5012(3) 0.19562(6) 0.0319(7) Uani 1 1 d .
C11 C 0.4793(3) 0.7015(3) 0.20018(6) 0.0453(9) Uani 1 1 d .
H11A H 0.5436 0.7704 0.1896 0.068 Uiso 1 1 calc R
H11B H 0.5148 0.6557 0.2089 0.068 Uiso 1 1 calc R
H11C H 0.4469 0.7342 0.2141 0.068 Uiso 1 1 calc R
C12 C 0.4329(3) 0.3045(4) 0.19583(8) 0.0589(11) Uani 1 1 d .
H12A H 0.4726 0.2798 0.1819 0.088 Uiso 1 1 calc R
H12B H 0.3728 0.2311 0.2060 0.088 Uiso 1 1 calc R
H12C H 0.4962 0.3637 0.2083 0.088 Uiso 1 1 calc R
C13 C 0.2740(3) 0.2734(3) 0.16120(7) 0.0480(9) Uani 1 1 d .
H13A H 0.3193 0.2524 0.1479 0.072 Uiso 1 1 calc R
H13B H 0.2320 0.3116 0.1518 0.072 Uiso 1 1 calc R
H13C H 0.2124 0.1978 0.1705 0.072 Uiso 1 1 calc R
C14 C 0.0653(4) 0.4772(3) 0.25888(7) 0.0572(10) Uani 1 1 d .
H14A H 0.0419 0.5376 0.2528 0.086 Uiso 1 1 calc R
H14B H 0.1329 0.5163 0.2721 0.086 Uiso 1 1 calc R
H14C H -0.0064 0.4064 0.2674 0.086 Uiso 1 1 calc R
Cl1 Cl 0.52992(8) 0.69118(8) 0.136683(17) 0.0516(2) Uani 1 1 d .
O1 O 0.16378(17) 0.44070(17) 0.17597(4) 0.0333(5) Uani 1 1 d .
H1A H 0.1315 0.4851 0.1733 0.050 Uiso 1 1 calc R
C15 C -0.1213(3) 0.5797(3) 0.12433(7) 0.0389(8) Uani 1 1 d .
H15 H -0.1796 0.4880 0.1244 0.047 Uiso 1 1 calc R
C16 C -0.0269(3) 0.6060(4) 0.10209(7) 0.0528(10) Uani 1 1 d .
H16 H 0.0162 0.5583 0.1062 0.063 Uiso 1 1 calc R
C17 C 0.0690(3) 0.7415(4) 0.10089(7) 0.0585(11) Uani 1 1 d .
H17A H 0.0273 0.7901 0.0975 0.070 Uiso 1 1 calc R
H17B H 0.1258 0.7557 0.0855 0.070 Uiso 1 1 calc R
C18 C 0.1455(3) 0.7882(3) 0.12726(7) 0.0493(10) Uani 1 1 d .
C19 C 0.0555(3) 0.7493(3) 0.15202(7) 0.0422(8) Uani 1 1 d .
H19 H 0.0146 0.8007 0.1506 0.051 Uiso 1 1 calc R
C20 C 0.1191(4) 0.7808(4) 0.17982(8) 0.0620(11) Uani 1 1 d .
H20A H 0.1607 0.7316 0.1826 0.074 Uiso 1 1 calc R
H20B H 0.1835 0.8697 0.1802 0.074 Uiso 1 1 calc R
C21 C 0.0281(5) 0.7544(5) 0.20254(9) 0.0873(16) Uani 1 1 d .
H21A H -0.0064 0.8105 0.2007 0.105 Uiso 1 1 calc R
H21B H 0.0730 0.7732 0.2200 0.105 Uiso 1 1 calc R
C22 C -0.0787(5) 0.6207(6) 0.20313(8) 0.0824(15) Uani 1 1 d .
H22 H -0.0434 0.5651 0.2063 0.099 Uiso 1 1 calc R
C23 C -0.1414(3) 0.5897(4) 0.17537(7) 0.0551(10) Uani 1 1 d .
H23A H -0.1815 0.6403 0.1726 0.066 Uiso 1 1 calc R
H23B H -0.2074 0.5014 0.1752 0.066 Uiso 1 1 calc R
C24 C -0.0524(3) 0.6126(3) 0.15168(6) 0.0366(8) Uani 1 1 d .
C25 C -0.1998(3) 0.6412(3) 0.11941(7) 0.0464(9) Uani 1 1 d .
H25A H -0.2415 0.6144 0.1018 0.070 Uiso 1 1 calc R
H25B H -0.1460 0.7315 0.1195 0.070 Uiso 1 1 calc R
H25C H -0.2619 0.6169 0.1338 0.070 Uiso 1 1 calc R
C26 C 0.2236(4) 0.9303(3) 0.12550(10) 0.0856(15) Uani 1 1 d .
H26A H 0.1686 0.9654 0.1251 0.128 Uiso 1 1 calc R
H26B H 0.2739 0.9538 0.1089 0.128 Uiso 1 1 calc R
H26C H 0.2782 0.9622 0.1414 0.128 Uiso 1 1 calc R
C27 C 0.2382(3) 0.7394(3) 0.12863(8) 0.0611(11) Uani 1 1 d .
H27A H 0.1922 0.6487 0.1300 0.092 Uiso 1 1 calc R
H27B H 0.2916 0.7744 0.1446 0.092 Uiso 1 1 calc R
H27C H 0.2894 0.7643 0.1122 0.092 Uiso 1 1 calc R
C28 C -0.1738(6) 0.5962(7) 0.22549(10) 0.141(3) Uani 1 1 d .
H28A H -0.1322 0.6168 0.2432 0.212 Uiso 1 1 calc R
H28B H -0.2382 0.5085 0.2252 0.212 Uiso 1 1 calc R
H28C H -0.2117 0.6477 0.2224 0.212 Uiso 1 1 calc R
Cl2 Cl -0.10372(11) 0.55443(13) 0.06913(2) 0.0880(4) Uani 1 1 d .
O2 O 0.00379(18) 0.53565(18) 0.15562(5) 0.0463(6) Uani 1 1 d .
H2A H -0.0520 0.4620 0.1584 0.069 Uiso 1 1 calc R
C29 C -0.0970(3) 0.0838(3) 0.15726(7) 0.0418(9) Uani 1 1 d .
H29 H -0.0097 0.1306 0.1641 0.050 Uiso 1 1 calc R
C30 C -0.0917(3) 0.1058(3) 0.12687(7) 0.0516(10) Uani 1 1 d .
H30 H -0.0498 0.1974 0.1238 0.062 Uiso 1 1 calc R
C31 C -0.2184(3) 0.0484(3) 0.11391(8) 0.0547(10) Uani 1 1 d .
H31A H -0.2630 -0.0422 0.1172 0.066 Uiso 1 1 calc R
H31B H -0.2088 0.0619 0.0941 0.066 Uiso 1 1 calc R
C32 C -0.2959(3) 0.1036(3) 0.12518(8) 0.0468(9) Uani 1 1 d .
C33 C -0.2960(3) 0.0994(3) 0.15683(7) 0.0424(9) Uani 1 1 d .
H33 H -0.3475 0.0097 0.1617 0.051 Uiso 1 1 calc R
C34 C -0.3588(3) 0.1640(3) 0.17065(8) 0.0570(11) Uani 1 1 d .
H34A H -0.3092 0.2544 0.1672 0.068 Uiso 1 1 calc R
H34B H -0.4420 0.1334 0.1626 0.068 Uiso 1 1 calc R
C35 C -0.3722(4) 0.1410(4) 0.20109(9) 0.0725(12) Uani 1 1 d .
H35A H -0.4273 0.0512 0.2044 0.087 Uiso 1 1 calc R
H35B H -0.4119 0.1854 0.2091 0.087 Uiso 1 1 calc R
C36 C -0.2469(3) 0.1840(4) 0.21526(8) 0.0608(11) Uani 1 1 d .
H36 H -0.1940 0.2757 0.2128 0.073 Uiso 1 1 calc R
C37 C -0.1839(3) 0.1210(3) 0.20098(7) 0.0495(10) Uani 1 1 d .
H37A H -0.2337 0.0305 0.2042 0.059 Uiso 1 1 calc R
H37B H -0.1013 0.1507 0.2093 0.059 Uiso 1 1 calc R
C38 C -0.1671(3) 0.1442(3) 0.17019(7) 0.0393(8) Uani 1 1 d .
C39 C -0.1485(3) -0.0528(3) 0.16516(9) 0.0621(11) Uani 1 1 d .
H39A H -0.0998 -0.0847 0.1562 0.093 Uiso 1 1 calc R
H39B H -0.2353 -0.1016 0.1594 0.093 Uiso 1 1 calc R
H39C H -0.1434 -0.0592 0.1849 0.093 Uiso 1 1 calc R
C40 C -0.4301(3) 0.0226(3) 0.11466(9) 0.0693(12) Uani 1 1 d .
H40A H -0.4644 -0.0622 0.1216 0.104 Uiso 1 1 calc R
H40B H -0.4297 0.0213 0.0948 0.104 Uiso 1 1 calc R
H40C H -0.4812 0.0572 0.1210 0.104 Uiso 1 1 calc R
C41 C -0.2477(3) 0.2346(3) 0.11383(8) 0.0603(11) Uani 1 1 d .
H41A H -0.1626 0.2891 0.1201 0.091 Uiso 1 1 calc R
H41B H -0.3009 0.2668 0.1202 0.091 Uiso 1 1 calc R
H41C H -0.2490 0.2316 0.0940 0.091 Uiso 1 1 calc R
C42 C -0.2620(4) 0.1552(5) 0.24593(9) 0.0844(14) Uani 1 1 d .
H42A H -0.1801 0.1858 0.2542 0.127 Uiso 1 1 calc R
H42B H -0.3123 0.0654 0.2487 0.127 Uiso 1 1 calc R
H42C H -0.3032 0.1961 0.2544 0.127 Uiso 1 1 calc R
Cl3 Cl -0.00031(10) 0.04864(10) 0.10961(2) 0.0803(4) Uani 1 1 d .
O3 O -0.09367(18) 0.27717(17) 0.16582(4) 0.0424(6) Uani 1 1 d .
H3C H -0.0201 0.3026 0.1706 0.064 Uiso 1 1 calc R

loop_
_atom_site_aniso_label
_atom_site_aniso_U_11
_atom_site_aniso_U_22
_atom_site_aniso_U_33
_atom_site_aniso_U_23
_atom_site_aniso_U_13
_atom_site_aniso_U_12
C1 0.0346(19) 0.0311(18) 0.0336(19) 0.0018(15) -0.0006(15) 0.0160(16)
C2 0.0288(18) 0.0304(17) 0.0373(19) 0.0063(15) 0.0102(15) 0.0087(15)
C3 0.036(2) 0.048(2) 0.0324(19) -0.0039(16) -0.0003(15) 0.0221(18)
C4 0.0367(19) 0.044(2) 0.040(2) 0.0015(16) 0.0040(16) 0.0266(17)
C5 0.0351(18) 0.0358(19) 0.0330(19) 0.0044(15) -0.0022(15) 0.0197(16)
C6 0.047(2) 0.041(2) 0.041(2) 0.0085(16) 0.0039(16) 0.0300(18)
C7 0.056(2) 0.051(2) 0.038(2) 0.0121(16) 0.0116(17) 0.0315(19)
C8 0.052(2) 0.047(2) 0.035(2) 0.0050(17) 0.0049(17) 0.0306(19)
C9 0.041(2) 0.038(2) 0.0355(19) 0.0002(15) -0.0024(15) 0.0250(17)
C10 0.0291(18) 0.0380(19) 0.0293(18) -0.0007(14) -0.0055(15) 0.0172(16)
C11 0.040(2) 0.041(2) 0.046(2) -0.0049(17) 0.0009(17) 0.0132(17)
C12 0.059(3) 0.075(3) 0.065(3) 0.016(2) 0.014(2) 0.050(2)
C13 0.053(2) 0.037(2) 0.054(2) -0.0033(18) 0.0078(19) 0.0229(18)
C14 0.069(3) 0.064(2) 0.050(2) 0.0058(19) 0.0176(19) 0.041(2)
Cl1 0.0458(5) 0.0456(6) 0.0520(6) 0.0089(4) 0.0151(4) 0.0144(5)
O1 0.0348(12) 0.0382(13) 0.0336(12) 0.0027(10) -0.0011(10) 0.0233(11)
C15 0.0328(19) 0.036(2) 0.050(2) 0.0010(16) -0.0015(17) 0.0189(17)
C16 0.053(2) 0.067(3) 0.053(3) -0.0059(19) -0.0114(19) 0.042(2)
C17 0.050(2) 0.084(3) 0.053(3) 0.025(2) 0.012(2) 0.042(2)
C18 0.035(2) 0.038(2) 0.070(3) 0.0208(18) 0.0017(19) 0.0144(18)
C19 0.045(2) 0.037(2) 0.052(2) -0.0009(17) -0.0143(18) 0.0262(17)
C20 0.068(3) 0.059(3) 0.065(3) -0.011(2) -0.023(2) 0.036(2)
C21 0.111(4) 0.137(5) 0.052(3) -0.029(3) -0.036(3) 0.091(4)
C22 0.091(3) 0.143(5) 0.045(3) 0.028(3) 0.015(3) 0.082(4)
C23 0.052(2) 0.079(3) 0.050(2) 0.017(2) 0.0096(19) 0.044(2)
C24 0.0359(18) 0.034(2) 0.046(2) 0.0062(15) 0.0004(16) 0.0227(17)
C25 0.042(2) 0.059(2) 0.050(2) -0.0045(18) -0.0048(17) 0.0336(19)
C26 0.052(3) 0.049(3) 0.139(4) 0.036(3) -0.011(3) 0.013(2)
C27 0.037(2) 0.063(3) 0.083(3) 0.031(2) 0.004(2) 0.024(2)
C28 0.164(6) 0.277(8) 0.058(3) 0.042(4) 0.034(3) 0.167(6)
Cl2 0.0990(9) 0.1428(11) 0.0601(7) -0.0364(7) -0.0240(6) 0.0887(8)
O2 0.0328(12) 0.0324(13) 0.0764(17) 0.0122(12) -0.0027(12) 0.0184(11)
C29 0.0270(18) 0.034(2) 0.064(3) 0.0008(17) -0.0004(17) 0.0152(16)
C30 0.045(2) 0.043(2) 0.068(3) -0.0077(19) 0.0036(19) 0.0223(19)
C31 0.043(2) 0.044(2) 0.067(3) -0.0085(19) -0.0119(19) 0.0138(19)
C32 0.030(2) 0.030(2) 0.072(3) 0.0011(18) -0.0082(18) 0.0091(17)
C33 0.0226(18) 0.0296(19) 0.074(3) 0.0072(17) 0.0001(17) 0.0125(16)
C34 0.032(2) 0.054(2) 0.088(3) 0.013(2) 0.0030(19) 0.0238(19)
C35 0.057(3) 0.085(3) 0.088(3) 0.018(2) 0.024(2) 0.045(2)
C36 0.048(2) 0.071(3) 0.070(3) 0.013(2) 0.017(2) 0.035(2)
C37 0.032(2) 0.045(2) 0.069(3) 0.0158(19) 0.0024(18) 0.0176(18)
C38 0.0305(19) 0.0226(18) 0.061(2) 0.0093(16) 0.0049(16) 0.0102(16)
C39 0.053(2) 0.044(2) 0.096(3) 0.003(2) 0.001(2) 0.030(2)
C40 0.048(2) 0.057(3) 0.092(3) -0.006(2) -0.025(2) 0.018(2)
C41 0.053(2) 0.050(2) 0.068(3) 0.005(2) -0.017(2) 0.018(2)
C42 0.084(3) 0.112(4) 0.067(3) 0.010(3) 0.020(2) 0.056(3)
Cl3 0.0652(7) 0.0879(8) 0.0967(9) -0.0219(7) 0.0085(6) 0.0449(7)
O3 0.0294(12) 0.0288(12) 0.0631(15) 0.0072(11) -0.0008(11) 0.0102(10)

loop_
_atom_type_symbol
_atom_type_description
_atom_type_scat_dispersion_real
_atom_type_scat_dispersion_imag
_atom_type_scat_source
C C 0.0033 0.0016 'International Tables Vol C Tables 4.2.6.8 and 6.1.1.4'
H H 0.0000 0.0000 'International Tables Vol C Tables 4.2.6.8 and 6.1.1.4'
O O 0.0106 0.0060 'International Tables Vol C Tables 4.2.6.8 and 6.1.1.4'
Cl Cl 0.1484 0.1585 'International Tables Vol C Tables 4.2.6.8 and 6.1.1.4'

loop_
_exptl_crystal_face_index_h
_exptl_crystal_face_index_k
_exptl_crystal_face_index_l
_exptl_crystal_face_perp_dist
0.00 -1.00 0.00 0.0700
0.00 1.00 0.00 0.0700
3.00 -1.00 1.00 0.0800
-3.00 1.00 -1.00 0.0800
0.00 0.00 -1.00 0.3000
0.00 0.00 1.00 0.3000
2.00 -1.00 -7.00 0.2000

loop_
_geom_angle_atom_site_label_1
_geom_angle_atom_site_label_2
_geom_angle_atom_site_label_3
_geom_angle
C2 C1 C11 113.8(3)
C2 C1 C10 107.8(2)
C11 C1 C10 114.2(3)
C2 C1 H1 106.9
C11 C1 H1 106.9
C10 C1 H1 106.9
C3 C2 C1 111.7(3)
C3 C2 Cl1 110.2(2)
C1 C2 Cl1 111.0(2)
C3 C2 H2 107.9
C1 C2 H2 107.9
Cl1 C2 H2 107.9
C2 C3 C4 111.9(2)
C2 C3 H3A 109.2
C4 C3 H3A 109.2
C2 C3 H3B 109.2
C4 C3 H3B 109.2
H3A C3 H3B 107.9
C12 C4 C13 108.2(3)
C12 C4 C3 107.2(3)
C13 C4 C3 109.3(3)
C12 C4 C5 109.5(3)
C13 C4 C5 113.2(3)
C3 C4 C5 109.3(2)
C6 C5 C10 110.0(2)
C6 C5 C4 114.2(2)
C10 C5 C4 116.1(2)
C6 C5 H5 105.1
C10 C5 H5 105.1
C4 C5 H5 105.1
C5 C6 C7 112.4(3)
C5 C6 H6A 109.1
C7 C6 H6A 109.1
C5 C6 H6B 109.1
C7 C6 H6B 109.1
H6A C6 H6B 107.9
C6 C7 C8 111.6(3)
C6 C7 H7A 109.3
C8 C7 H7A 109.3
C6 C7 H7B 109.3
C8 C7 H7B 109.3
H7A C7 H7B 108.0
C9 C8 C14 111.4(3)
C9 C8 C7 109.4(3)
C14 C8 C7 111.7(3)
C9 C8 H8 108.1
C14 C8 H8 108.1
C7 C8 H8 108.1
C10 C9 C8 113.9(3)
C10 C9 H9A 108.8
C8 C9 H9A 108.8
C10 C9 H9B 108.8
C8 C9 H9B 108.8
H9A C9 H9B 107.7
O1 C10 C9 108.7(2)
O1 C10 C1 107.1(2)
C9 C10 C1 112.2(2)
O1 C10 C5 107.2(2)
C9 C10 C5 109.7(2)
C1 C10 C5 111.7(2)
C1 C11 H11A 109.5
C1 C11 H11B 109.5
H11A C11 H11B 109.5
C1 C11 H11C 109.5
H11A C11 H11C 109.5
H11B C11 H11C 109.5
C4 C12 H12A 109.5
C4 C12 H12B 109.5
H12A C12 H12B 109.5
C4 C12 H12C 109.5
H12A C12 H12C 109.5
H12B C12 H12C 109.5
C4 C13 H13A 109.5
C4 C13 H13B 109.5
H13A C13 H13B 109.5
C4 C13 H13C 109.5
H13A C13 H13C 109.5
H13B C13 H13C 109.5
C8 C14 H14A 109.5
C8 C14 H14B 109.5
H14A C14 H14B 109.5
C8 C14 H14C 109.5
H14A C14 H14C 109.5
H14B C14 H14C 109.5
C10 O1 H1A 109.5
C16 C15 C25 113.3(3)
C16 C15 C24 107.9(2)
C25 C15 C24 114.5(3)
C16 C15 H15 106.9
C25 C15 H15 106.9
C24 C15 H15 106.9
C17 C16 C15 111.5(3)
C17 C16 Cl2 110.0(3)
C15 C16 Cl2 110.7(2)
C17 C16 H16 108.2
C15 C16 H16 108.2
Cl2 C16 H16 108.2
C16 C17 C18 112.6(3)
C16 C17 H17A 109.1
C18 C17 H17A 109.1
C16 C17 H17B 109.1
C18 C17 H17B 109.1
H17A C17 H17B 107.8
C26 C18 C17 107.6(3)
C26 C18 C27 106.7(3)
C17 C18 C27 109.2(3)
C26 C18 C19 110.2(3)
C17 C18 C19 109.3(3)
C27 C18 C19 113.8(3)
C20 C19 C24 110.1(3)
C20 C19 C18 114.9(3)
C24 C19 C18 115.2(3)
C20 C19 H19 105.2
C24 C19 H19 105.2
C18 C19 H19 105.2
C21 C20 C19 111.9(3)
C21 C20 H20A 109.2
C19 C20 H20A 109.2
C21 C20 H20B 109.2
C19 C20 H20B 109.2
H20A C20 H20B 107.9
C20 C21 C22 113.7(4)
C20 C21 H21A 108.8
C22 C21 H21A 108.8
C20 C21 H21B 108.8
C22 C21 H21B 108.8
H21A C21 H21B 107.7
C21 C22 C23 108.4(3)
C21 C22 C28 113.3(5)
C23 C22 C28 110.4(4)
C21 C22 H22 108.2
C23 C22 H22 108.2
C28 C22 H22 108.2
C22 C23 C24 113.9(3)
C22 C23 H23A 108.8
C24 C23 H23A 108.8
C22 C23 H23B 108.8
C24 C23 H23B 108.8
H23A C23 H23B 107.7
O2 C24 C23 108.4(3)
O2 C24 C15 109.2(2)
C23 C24 C15 111.3(3)
O2 C24 C19 106.4(2)
C23 C24 C19 110.1(3)
C15 C24 C19 111.3(3)
C15 C25 H25A 109.5
C15 C25 H25B 109.5
H25A C25 H25B 109.5
C15 C25 H25C 109.5
H25A C25 H25C 109.5
H25B C25 H25C 109.5
C18 C26 H26A 109.5
C18 C26 H26B 109.5
H26A C26 H26B 109.5
C18 C26 H26C 109.5
H26A C26 H26C 109.5
H26B C26 H26C 109.5
C18 C27 H27A 109.5
C18 C27 H27B 109.5
H27A C27 H27B 109.5
C18 C27 H27C 109.5
H27A C27 H27C 109.5
H27B C27 H27C 109.5
C22 C28 H28A 109.5
C22 C28 H28B 109.5
H28A C28 H28B 109.5
C22 C28 H28C 109.5
H28A C28 H28C 109.5
H28B C28 H28C 109.5
C24 O2 H2A 109.5
C30 C29 C39 114.0(3)
C30 C29 C38 107.6(3)
C39 C29 C38 114.1(3)
C30 C29 H29 106.9
C39 C29 H29 106.9
C38 C29 H29 106.9
C31 C30 C29 113.1(3)
C31 C30 Cl3 109.0(2)
C29 C30 Cl3 111.6(2)
C31 C30 H30 107.7
C29 C30 H30 107.7
Cl3 C30 H30 107.7
C30 C31 C32 112.0(3)
C30 C31 H31A 109.2
C32 C31 H31A 109.2
C30 C31 H31B 109.2
C32 C31 H31B 109.2
H31A C31 H31B 107.9
C41 C32 C31 110.1(3)
C41 C32 C40 107.0(3)
C31 C32 C40 107.5(3)
C41 C32 C33 113.2(3)
C31 C32 C33 109.5(3)
C40 C32 C33 109.3(3)
C34 C33 C38 109.2(3)
C34 C33 C32 114.7(3)
C38 C33 C32 115.3(3)
C34 C33 H33 105.5
C38 C33 H33 105.5
C32 C33 H33 105.5
C35 C34 C33 112.0(3)
C35 C34 H34A 109.2
C33 C34 H34A 109.2
C35 C34 H34B 109.2
C33 C34 H34B 109.2
H34A C34 H34B 107.9
C34 C35 C36 112.7(3)
C34 C35 H35A 109.1
C36 C35 H35A 109.1
C34 C35 H35B 109.1
C36 C35 H35B 109.1
H35A C35 H35B 107.8
C37 C36 C35 107.6(3)
C37 C36 C42 111.5(3)
C35 C36 C42 112.3(3)
C37 C36 H36 108.5
C35 C36 H36 108.5
C42 C36 H36 108.5
C36 C37 C38 114.5(3)
C36 C37 H37A 108.6
C38 C37 H37A 108.6
C36 C37 H37B 108.6
C38 C37 H37B 108.6
H37A C37 H37B 107.6
O3 C38 C37 108.0(3)
O3 C38 C29 107.9(2)
C37 C38 C29 111.9(3)
O3 C38 C33 107.1(2)
C37 C38 C33 109.3(3)
C29 C38 C33 112.5(3)
C29 C39 H39A 109.5
C29 C39 H39B 109.5
H39A C39 H39B 109.5
C29 C39 H39C 109.5
H39A C39 H39C 109.5
H39B C39 H39C 109.5
C32 C40 H40A 109.5
C32 C40 H40B 109.5
H40A C40 H40B 109.5
C32 C40 H40C 109.5
H40A C40 H40C 109.5
H40B C40 H40C 109.5
C32 C41 H41A 109.5
C32 C41 H41B 109.5
H41A C41 H41B 109.5
C32 C41 H41C 109.5
H41A C41 H41C 109.5
H41B C41 H41C 109.5
C36 C42 H42A 109.5
C36 C42 H42B 109.5
H42A C42 H42B 109.5
C36 C42 H42C 109.5
H42A C42 H42C 109.5
H42B C42 H42C 109.5
C38 O3 H3C 109.5

loop_
_geom_bond_atom_site_label_1
_geom_bond_atom_site_label_2
_geom_bond_distance
C1 C2 1.523(4)
C1 C11 1.546(4)
C1 C10 1.549(4)
C1 H1 1.0000
C2 C3 1.515(4)
C2 Cl1 1.831(3)
C2 H2 1.0000
C3 C4 1.552(4)
C3 H3A 0.9900
C3 H3B 0.9900
C4 C12 1.534(5)
C4 C13 1.543(4)
C4 C5 1.568(4)
C5 C6 1.531(4)
C5 C10 1.554(4)
C5 H5 1.0000
C6 C7 1.533(4)
C6 H6A 0.9900
C6 H6B 0.9900
C7 C8 1.533(4)
C7 H7A 0.9900
C7 H7B 0.9900
C8 C9 1.526(4)
C8 C14 1.527(4)
C8 H8 1.0000
C9 C10 1.526(4)
C9 H9A 0.9900
C9 H9B 0.9900
C10 O1 1.461(3)
C11 H11A 0.9800
C11 H11B 0.9800
C11 H11C 0.9800
C12 H12A 0.9800
C12 H12B 0.9800
C12 H12C 0.9800
C13 H13A 0.9800
C13 H13B 0.9800
C13 H13C 0.9800
C14 H14A 0.9800
C14 H14B 0.9800
C14 H14C 0.9800
O1 H1A 0.8400
C15 C16 1.518(5)
C15 C25 1.531(4)
C15 C24 1.539(4)
C15 H15 1.0000
C16 C17 1.503(5)
C16 Cl2 1.831(4)
C16 H16 1.0000
C17 C18 1.543(5)
C17 H17A 0.9900
C17 H17B 0.9900
C18 C26 1.536(5)
C18 C27 1.551(5)
C18 C19 1.562(5)
C19 C20 1.532(5)
C19 C24 1.553(4)
C19 H19 1.0000
C20 C21 1.508(6)
C20 H20A 0.9900
C20 H20B 0.9900
C21 C22 1.525(7)
C21 H21A 0.9900
C21 H21B 0.9900
C22 C23 1.526(6)
C22 C28 1.532(6)
C22 H22 1.0000
C23 C24 1.535(5)
C23 H23A 0.9900
C23 H23B 0.9900
C24 O2 1.454(4)
C25 H25A 0.9800
C25 H25B 0.9800
C25 H25C 0.9800
C26 H26A 0.9800
C26 H26B 0.9800
C26 H26C 0.9800
C27 H27A 0.9800
C27 H27B 0.9800
C27 H27C 0.9800
C28 H28A 0.9800
C28 H28B 0.9800
C28 H28C 0.9800
O2 H2A 0.8400
C29 C30 1.519(5)
C29 C39 1.537(5)
C29 C38 1.545(4)
C29 H29 1.0000
C30 C31 1.509(5)
C30 Cl3 1.826(4)
C30 H30 1.0000
C31 C32 1.542(5)
C31 H31A 0.9900
C31 H31B 0.9900
C32 C41 1.534(5)
C32 C40 1.546(5)
C32 C33 1.561(5)
C33 C34 1.534(5)
C33 C38 1.557(4)
C33 H33 1.0000
C34 C35 1.521(5)
C34 H34A 0.9900
C34 H34B 0.9900
C35 C36 1.540(6)
C35 H35A 0.9900
C35 H35B 0.9900
C36 C37 1.530(5)
C36 C42 1.543(6)
C36 H36 1.0000
C37 C38 1.540(5)
C37 H37A 0.9900
C37 H37B 0.9900
C38 O3 1.452(3)
C39 H39A 0.9800
C39 H39B 0.9800
C39 H39C 0.9800
C40 H40A 0.9800
C40 H40B 0.9800
C40 H40C 0.9800
C41 H41A 0.9800
C41 H41B 0.9800
C41 H41C 0.9800
C42 H42A 0.9800
C42 H42B 0.9800
C42 H42C 0.9800
O3 H3C 0.8400

loop_
_geom_hbond_atom_site_label_D
_geom_hbond_atom_site_label_H
_geom_hbond_atom_site_label_A
_geom_hbond_distance_DH
_geom_hbond_distance_HA
_geom_hbond_distance_DA
_geom_hbond_angle_DHA
O1 H1A O2 0.84 2.16 2.953(3) 156.3
O2 H2A O3 0.84 2.12 2.859(3) 146.3
O3 H3C O1 0.84 2.08 2.853(3) 152.7

loop_
_geom_torsion_atom_site_label_1
_geom_torsion_atom_site_label_2
_geom_torsion_atom_site_label_3
_geom_torsion_atom_site_label_4
_geom_torsion
C11 C1 C2 C3 64.3(3)
C10 C1 C2 C3 -63.4(3)
C11 C1 C2 Cl1 -59.1(3)
C10 C1 C2 Cl1 173.2(2)
C1 C2 C3 C4 63.1(3)
Cl1 C2 C3 C4 -173.1(2)
C2 C3 C4 C12 -169.3(3)
C2 C3 C4 C13 73.7(3)
C2 C3 C4 C5 -50.7(3)
C12 C4 C5 C6 -68.5(3)
C13 C4 C5 C6 52.3(3)
C3 C4 C5 C6 174.4(2)
C12 C4 C5 C10 161.9(3)
C13 C4 C5 C10 -77.3(3)
C3 C4 C5 C10 44.7(3)
C10 C5 C6 C7 -55.8(3)
C4 C5 C6 C7 171.6(3)
C5 C6 C7 C8 56.1(4)
C6 C7 C8 C9 -54.0(4)
C6 C7 C8 C14 -177.7(3)
C14 C8 C9 C10 179.9(3)
C7 C8 C9 C10 56.0(3)
C8 C9 C10 O1 60.2(3)
C8 C9 C10 C1 178.4(2)
C8 C9 C10 C5 -56.8(3)
C2 C1 C10 O1 -62.2(3)
C11 C1 C10 O1 170.3(2)
C2 C1 C10 C9 178.6(2)
C11 C1 C10 C9 51.1(3)
C2 C1 C10 C5 54.8(3)
C11 C1 C10 C5 -72.7(3)
C6 C5 C10 O1 -63.0(3)
C4 C5 C10 O1 68.6(3)
C6 C5 C10 C9 54.9(3)
C4 C5 C10 C9 -173.5(2)
C6 C5 C10 C1 180.0(2)
C4 C5 C10 C1 -48.4(3)
C25 C15 C16 C17 64.8(4)
C24 C15 C16 C17 -63.1(3)
C25 C15 C16 Cl2 -57.9(3)
C24 C15 C16 Cl2 174.2(2)
C15 C16 C17 C18 62.0(4)
Cl2 C16 C17 C18 -174.8(2)
C16 C17 C18 C26 -170.4(3)
C16 C17 C18 C27 74.2(3)
C16 C17 C18 C19 -50.8(4)
C26 C18 C19 C20 -66.6(4)
C17 C18 C19 C20 175.4(3)
C27 C18 C19 C20 53.1(4)
C26 C18 C19 C24 163.9(3)
C17 C18 C19 C24 45.9(4)
C27 C18 C19 C24 -76.4(4)
C24 C19 C20 C21 -54.8(4)
C18 C19 C20 C21 173.3(3)
C19 C20 C21 C22 56.4(5)
C20 C21 C22 C23 -54.5(5)
C20 C21 C22 C28 -177.4(4)
C21 C22 C23 C24 54.9(5)
C28 C22 C23 C24 179.5(4)
C22 C23 C24 O2 59.9(4)
C22 C23 C24 C15 -180.0(3)
C22 C23 C24 C19 -56.2(4)
C16 C15 C24 O2 -60.9(3)
C25 C15 C24 O2 172.0(2)
C16 C15 C24 C23 179.5(3)
C25 C15 C24 C23 52.3(4)
C16 C15 C24 C19 56.3(3)
C25 C15 C24 C19 -70.9(3)
C20 C19 C24 O2 -63.3(3)
C18 C19 C24 O2 68.5(3)
C20 C19 C24 C23 54.0(4)
C18 C19 C24 C23 -174.2(3)
C20 C19 C24 C15 177.8(3)
C18 C19 C24 C15 -50.3(4)
C39 C29 C30 C31 66.5(4)
C38 C29 C30 C31 -61.1(3)
C39 C29 C30 Cl3 -56.8(3)
C38 C29 C30 Cl3 175.6(2)
C29 C30 C31 C32 61.9(4)
Cl3 C30 C31 C32 -173.4(2)
C30 C31 C32 C41 74.1(4)
C30 C31 C32 C40 -169.7(3)
C30 C31 C32 C33 -51.0(4)
C41 C32 C33 C34 50.7(4)
C31 C32 C33 C34 174.0(3)
C40 C32 C33 C34 -68.5(4)
C41 C32 C33 C38 -77.5(4)
C31 C32 C33 C38 45.8(4)
C40 C32 C33 C38 163.3(3)
C38 C33 C34 C35 -56.9(4)
C32 C33 C34 C35 171.8(3)
C33 C34 C35 C36 57.9(4)
C34 C35 C36 C37 -54.6(4)
C34 C35 C36 C42 -177.6(4)
C35 C36 C37 C38 55.8(4)
C42 C36 C37 C38 179.3(3)
C36 C37 C38 O3 58.5(4)
C36 C37 C38 C29 177.0(3)
C36 C37 C38 C33 -57.7(3)
C30 C29 C38 O3 -64.5(3)
C39 C29 C38 O3 168.0(3)
C30 C29 C38 C37 176.9(3)
C39 C29 C38 C37 49.4(4)
C30 C29 C38 C33 53.4(3)
C39 C29 C38 C33 -74.1(4)
C34 C33 C38 O3 -61.3(3)
C32 C33 C38 O3 69.6(3)
C34 C33 C38 C37 55.4(3)
C32 C33 C38 C37 -173.7(3)
C34 C33 C38 C29 -179.6(3)
C32 C33 C38 C29 -48.8(3)

loop_
_cod_related_entry_id
_cod_related_entry_database
_cod_related_entry_code
1 ChemSpider 9840676
